data_4113411
loop_
_publ_author_name
'Jennifer N. Smith'
'Zahida Shirin'
'Carl J. Carrano'

_publ_section_title
;
 Control of Thiolate Nucleophilicity and Specificity in Zinc
 Metalloproteins by Hydrogen Bonding: Lessons from Model Compound Studies
;
_journal_name_full 'Journal of the American Chemical Society'
_journal_page_first 868
_journal_page_last 869
_journal_paper_doi 10.1021/ja029418i
_journal_volume 125
_journal_year 2003
_chemical_formula_sum 'C22 H29 N5 O S2 Zn'
_chemical_formula_weight 508.99
_chemical_name_systematic
; 
 ? 
;
_space_group_IT_number 14
_symmetry_cell_setting monoclinic
_symmetry_space_group_name_Hall '-P 2ybc'
_symmetry_space_group_name_H-M 'P 1 21/c 1'
_atom_sites_solution_hydrogens geom
_atom_sites_solution_primary direct
_atom_sites_solution_secondary difmap
_audit_creation_method SHELXL
_cell_angle_alpha 90.00
_cell_angle_beta 92.29(3)
_cell_angle_gamma 90.00
_cell_formula_units_Z 4
_cell_length_a 10.356(2)
_cell_length_b 13.930(3)
_cell_length_c 16.680(3)
_cell_measurement_reflns_used 5314
_cell_measurement_temperature 153(2)
_cell_measurement_theta_max 27.48
_cell_measurement_theta_min 2.91
_cell_volume 2404.3(8)
_computing_structure_refinement 'SHELXL-93 (Sheldrick, 1993)'
_computing_structure_solution 'SHELXS-86 (Sheldrick, 1990)'
_diffrn_ambient_temperature 293(2)
_diffrn_measurement_device 'Nonius Kappa'
_diffrn_measurement_method CCD
_diffrn_radiation_monochromator graphite
_diffrn_radiation_source 'fine-focus sealed tube'
_diffrn_radiation_type MoK\a
_diffrn_radiation_wavelength 0.71073
_diffrn_reflns_av_R_equivalents 0.0304
_diffrn_reflns_av_sigmaI/netI 0.0538
_diffrn_reflns_limit_h_max 13
_diffrn_reflns_limit_h_min -13
_diffrn_reflns_limit_k_max 18
_diffrn_reflns_limit_k_min -18
_diffrn_reflns_limit_l_max 21
_diffrn_reflns_limit_l_min -21
_diffrn_reflns_number 10381
_diffrn_reflns_theta_max 27.50
_diffrn_reflns_theta_min 3.08
_diffrn_standards_decay_% none
_diffrn_standards_interval_count n/a
_diffrn_standards_interval_time n/a
_diffrn_standards_number n/a
_exptl_absorpt_coefficient_mu 1.219
_exptl_absorpt_correction_T_max 1.00
_exptl_absorpt_correction_T_min 0.85
_exptl_absorpt_correction_type multi-scan
_exptl_crystal_colour clear
_exptl_crystal_density_diffrn 1.406
_exptl_crystal_density_meas ?
_exptl_crystal_density_method n/a
_exptl_crystal_description rod
_exptl_crystal_F_000 1064
_exptl_crystal_size_max 0.29
_exptl_crystal_size_mid 0.13
_exptl_crystal_size_min 0.12
_refine_diff_density_max 0.522
_refine_diff_density_min -0.393
_refine_diff_density_rms 0.076
_refine_ls_extinction_method none
_refine_ls_goodness_of_fit_all 1.000
_refine_ls_goodness_of_fit_obs 1.048
_refine_ls_hydrogen_treatment riding
_refine_ls_matrix_type full
_refine_ls_number_parameters 283
_refine_ls_number_reflns 5465
_refine_ls_number_restraints 0
_refine_ls_restrained_S_all 1.000
_refine_ls_restrained_S_obs 1.048
_refine_ls_R_factor_all 0.0692
_refine_ls_R_factor_obs 0.0407
_refine_ls_shift/esd_max 0.000
_refine_ls_shift/esd_mean 0.000
_refine_ls_structure_factor_coef Fsqd
_refine_ls_weighting_details 'w=1/[\s^2^(Fo^2^)+(0.0461P)^2^+2.5831P] where P=(Fo^2^+2Fc^2^)/3'
_refine_ls_weighting_scheme calc
_refine_ls_wR_factor_all 0.1066
_refine_ls_wR_factor_obs 0.0943
_reflns_number_observed 3957
_reflns_number_total 5465
_reflns_observed_criterion >2sigma(I)
_cod_data_source_file ja029418i_s3.cif
_cod_data_source_block zs37
_cod_depositor_comments
;
The following automatic conversions were performed:

'_exptl_crystal_density_meas' value 'n/a' was changed to '?' - the
value is perceived as not measured.

Automatic conversion script
Id: cif_fix_values 3008 2015-01-20 13:52:24Z robertas 

The following automatic conversions were performed:

'_refine_ls_weighting_scheme' value 'calc
w=1/[\s^2^(Fo^2^)+(0.0461P)^2^+2.5831P] where P=(Fo^2^+2Fc^2^)/3' was
changed to 'calc'. New tag '_refine_ls_weighting_details' was
created. The value of the new tag was set to
'w=1/[\s^2^(Fo^2^)+(0.0461P)^2^+2.5831P] where P=(Fo^2^+2Fc^2^)/3'.

Automatic conversion script
Id: cif_fix_values 3143 2015-03-26 13:38:13Z robertas 
;
_cod_database_code 4113411

loop_
_symmetry_equiv_pos_as_xyz
'x, y, z'
'-x, y+1/2, -z+1/2'
'-x, -y, -z'
'x, -y-1/2, z-1/2'

loop_
_atom_site_aniso_label
_atom_site_aniso_U_11
_atom_site_aniso_U_22
_atom_site_aniso_U_33
_atom_site_aniso_U_23
_atom_site_aniso_U_13
_atom_site_aniso_U_12
Zn1 0.0228(2) 0.0267(2) 0.0233(2) -0.00020(13) 0.00778(12) 0.00228(13)
S1 0.0296(4) 0.0233(3) 0.0308(4) -0.0024(3) 0.0108(3) 0.0034(3)
S2 0.0327(4) 0.0283(4) 0.0384(4) 0.0013(3) 0.0197(3) 0.0018(3)
N1 0.0245(12) 0.0234(11) 0.0184(11) -0.0015(9) 0.0039(9) 0.0002(9)
N2 0.0184(11) 0.0236(12) 0.0200(11) -0.0011(9) 0.0007(9) 0.0024(9)
N3 0.0162(11) 0.0277(12) 0.0237(12) 0.0003(10) 0.0025(9) 0.0006(9)
N4 0.0175(11) 0.0253(11) 0.0174(11) -0.0005(9) 0.0014(9) 0.0009(9)
N5 0.0316(14) 0.0374(15) 0.0294(13) 0.0058(11) 0.0133(11) 0.0107(11)
C1 0.0229(15) 0.037(2) 0.040(2) -0.0032(14) -0.0005(13) 0.0043(13)
C2 0.0219(14) 0.0228(14) 0.0288(15) -0.0036(12) -0.0030(11) 0.0029(11)
C3 0.031(2) 0.0256(15) 0.029(2) -0.0017(12) -0.0079(12) 0.0032(12)
C4 0.034(2) 0.0221(13) 0.0210(14) -0.0007(11) -0.0014(12) 0.0004(12)
C5 0.051(2) 0.036(2) 0.023(2) 0.0053(13) 0.0024(14) -0.0034(15)
C6 0.032(2) 0.037(2) 0.0201(14) 0.0005(12) 0.0057(12) 0.0014(13)
C7 0.032(2) 0.0226(13) 0.0190(14) 0.0011(11) 0.0009(11) 0.0025(12)
C8 0.029(2) 0.035(2) 0.0238(15) -0.0005(13) -0.0036(12) 0.0003(13)
C9 0.0222(14) 0.0267(14) 0.031(2) 0.0020(12) -0.0033(12) 0.0025(12)
C10 0.023(2) 0.050(2) 0.042(2) 0.000(2) -0.0041(13) -0.0045(14)
C11 0.0192(13) 0.0225(13) 0.0183(13) 0.0016(11) 0.0015(10) 0.0023(11)
C12 0.0232(14) 0.0208(13) 0.0220(14) -0.0024(11) 0.0045(11) -0.0017(11)
C13 0.028(2) 0.030(2) 0.036(2) -0.0108(13) 0.0016(13) -0.0029(13)
C14 0.037(2) 0.0246(14) 0.030(2) 0.0018(12) 0.0097(13) 0.0024(13)
C15 0.0188(13) 0.0303(15) 0.0258(14) -0.0027(12) 0.0034(11) -0.0026(11)
C16 0.026(2) 0.036(2) 0.032(2) 0.0007(13) 0.0082(12) -0.0042(13)
C17 0.027(2) 0.033(2) 0.036(2) 0.0030(14) 0.0021(13) -0.0012(13)
C18 0.025(2) 0.033(2) 0.038(2) -0.0006(14) -0.0003(13) 0.0041(13)
C19 0.0221(15) 0.038(2) 0.033(2) -0.0010(14) 0.0046(12) 0.0064(13)
O1 0.0347(12) 0.0477(14) 0.0395(13) 0.0053(10) 0.0205(10) 0.0100(11)
C20 0.0212(14) 0.034(2) 0.0248(14) 0.0016(12) 0.0031(11) 0.0011(12)
C21 0.031(2) 0.041(2) 0.027(2) 0.0039(14) 0.0072(13) 0.0024(14)
C22 0.062(2) 0.053(2) 0.042(2) 0.015(2) 0.024(2) 0.019(2)

loop_
_atom_site_label
_atom_site_type_symbol
_atom_site_fract_x
_atom_site_fract_y
_atom_site_fract_z
_atom_site_U_iso_or_equiv
_atom_site_thermal_displace_type
_atom_site_occupancy
_atom_site_calc_flag
_atom_site_refinement_flags
Zn1 Zn 0.24157(3) 0.21182(2) 0.03803(2) 0.02408(11) Uani 1 d .
S1 S 0.32599(7) 0.35950(5) 0.02112(4) 0.0276(2) Uani 1 d .
S2 S 0.07045(7) 0.16181(5) 0.10557(5) 0.0326(2) Uani 1 d .
N1 N 0.4101(2) 0.1362(2) 0.05763(13) 0.0220(5) Uani 1 d .
N2 N 0.5023(2) 0.1515(2) 0.00258(13) 0.0206(5) Uani 1 d .
N3 N 0.2506(2) 0.1670(2) -0.08038(13) 0.0225(5) Uani 1 d .
N4 N 0.3666(2) 0.1855(2) -0.11395(12) 0.0201(5) Uani 1 d .
N5 N -0.1005(2) 0.1946(2) 0.23830(15) 0.0325(6) Uani 1 d .
C1 C 0.7367(3) 0.1129(2) -0.0191(2) 0.0333(7) Uani 1 d .
H1A H 0.7218(3) 0.1506(2) -0.0667(2) 0.080 Uiso 1 d R
H1B H 0.8030(3) 0.1425(2) 0.0144(2) 0.080 Uiso 1 d R
H1C H 0.7637(3) 0.0495(2) -0.0336(2) 0.080 Uiso 1 d R
C2 C 0.6156(3) 0.1073(2) 0.0256(2) 0.0246(6) Uani 1 d .
C3 C 0.5933(3) 0.0612(2) 0.0966(2) 0.0288(6) Uani 1 d .
H3A H 0.6537(3) 0.0228(2) 0.1277(2) 0.080 Uiso 1 d R
C4 C 0.4653(3) 0.0805(2) 0.1145(2) 0.0258(6) Uani 1 d .
C5 C 0.3896(3) 0.0475(2) 0.1840(2) 0.0366(7) Uani 1 d .
H5A H 0.3036(3) 0.0730(2) 0.1791(2) 0.080 Uiso 1 d R
H5B H 0.3858(3) -0.0214(2) 0.1848(2) 0.080 Uiso 1 d R
H5C H 0.4311(3) 0.0701(2) 0.2329(2) 0.080 Uiso 1 d R
C6 C 0.4651(3) 0.1899(2) -0.2501(2) 0.0298(6) Uani 1 d .
H6A H 0.5413(3) 0.2086(2) -0.2192(2) 0.080 Uiso 1 d R
H6B H 0.4820(3) 0.1317(2) -0.2786(2) 0.080 Uiso 1 d R
H6C H 0.4418(3) 0.2397(2) -0.2877(2) 0.080 Uiso 1 d R
C7 C 0.3565(3) 0.1743(2) -0.1955(2) 0.0244(6) Uani 1 d .
C8 C 0.2308(3) 0.1475(2) -0.2135(2) 0.0293(6) Uani 1 d .
H8A H 0.1936(3) 0.1340(2) -0.2659(2) 0.080 Uiso 1 d R
C9 C 0.1685(3) 0.1430(2) -0.1406(2) 0.0268(6) Uani 1 d .
C10 C 0.0327(3) 0.1150(2) -0.1240(2) 0.0384(7) Uani 1 d .
H10A H 0.0197(3) 0.1198(2) -0.0675(2) 0.080 Uiso 1 d R
H10B H -0.0268(3) 0.1569(2) -0.1526(2) 0.080 Uiso 1 d R
H10C H 0.0181(3) 0.0501(2) -0.1413(2) 0.080 Uiso 1 d R
C11 C 0.4768(2) 0.2186(2) -0.06360(15) 0.0200(5) Uani 1 d .
H11A H 0.5509(2) 0.2144(2) -0.09624(15) 0.080 Uiso 1 d R
C12 C 0.4682(3) 0.3258(2) -0.0369(2) 0.0219(6) Uani 1 d .
C13 C 0.5918(3) 0.3476(2) 0.0131(2) 0.0313(7) Uani 1 d .
H13A H 0.6652(3) 0.3302(2) -0.0172(2) 0.080 Uiso 1 d R
H13B H 0.5960(3) 0.4147(2) 0.0259(2) 0.080 Uiso 1 d R
H13C H 0.5921(3) 0.3107(2) 0.0617(2) 0.080 Uiso 1 d R
C14 C 0.4645(3) 0.3862(2) -0.1137(2) 0.0303(7) Uani 1 d .
H14A H 0.5376(3) 0.3709(2) -0.1448(2) 0.080 Uiso 1 d R
H14B H 0.3863(3) 0.3723(2) -0.1443(2) 0.080 Uiso 1 d R
H14C H 0.4666(3) 0.4532(2) -0.1001(2) 0.080 Uiso 1 d R
C15 C -0.0220(3) 0.2677(2) 0.1187(2) 0.0249(6) Uani 1 d .
C16 C -0.0222(3) 0.3447(2) 0.0654(2) 0.0312(7) Uani 1 d .
H16A H 0.0313(3) 0.3409(2) 0.0198(2) 0.080 Uiso 1 d R
C17 C -0.0969(3) 0.4257(2) 0.0770(2) 0.0319(7) Uani 1 d .
H17A H -0.0968(3) 0.4774(2) 0.0390(2) 0.080 Uiso 1 d R
C18 C -0.1722(3) 0.4315(2) 0.1431(2) 0.0322(7) Uani 1 d .
H18A H -0.2230(3) 0.4879(2) 0.1519(2) 0.080 Uiso 1 d R
C19 C -0.1752(3) 0.3563(2) 0.1969(2) 0.0310(7) Uani 1 d .
H19A H -0.2266(3) 0.3610(2) 0.2434(2) 0.080 Uiso 1 d R
O1 O -0.2574(2) 0.2320(2) 0.32464(13) 0.0401(5) Uani 1 d .
C20 C -0.1015(3) 0.2741(2) 0.1852(2) 0.0265(6) Uani 1 d .
C21 C -0.1763(3) 0.1766(2) 0.3014(2) 0.0327(7) Uani 1 d .
C22 C -0.1506(4) 0.0813(3) 0.3417(2) 0.0514(10) Uani 1 d .
H22A H -0.2078(4) 0.0739(3) 0.3852(2) 0.080 Uiso 1 d R
H22B H -0.1650(4) 0.0302(3) 0.3039(2) 0.080 Uiso 1 d R
H22C H -0.0627(4) 0.0794(3) 0.3622(2) 0.080 Uiso 1 d R
H100 H -0.0433(42) 0.1506(32) 0.2265(26) 0.080 Uiso 1 d .

loop_
_atom_type_symbol
_atom_type_description
_atom_type_scat_dispersion_real
_atom_type_scat_dispersion_imag
_atom_type_scat_source
C C 0.0033 0.0016 'International Tables Vol C Tables 4.2.6.8 and 6.1.1.4'
H H 0.0000 0.0000 'International Tables Vol C Tables 4.2.6.8 and 6.1.1.4'
N N 0.0061 0.0033 'International Tables Vol C Tables 4.2.6.8 and 6.1.1.4'
S S 0.1246 0.1234 'International Tables Vol C Tables 4.2.6.8 and 6.1.1.4'
Zn Zn 0.2839 1.4301 'International Tables Vol C Tables 4.2.6.8 and 6.1.1.4'
O O 0.0106 0.0060 'International Tables Vol C Tables 4.2.6.8 and 6.1.1.4'

loop_
_geom_angle_atom_site_label_1
_geom_angle_atom_site_label_2
_geom_angle_atom_site_label_3
_geom_angle
N1 Zn1 N3 85.81(9)
N1 Zn1 S2 116.31(7)
N3 Zn1 S2 116.73(7)
N1 Zn1 S1 99.00(7)
N3 Zn1 S1 97.04(7)
S2 Zn1 S1 131.45(3)
C12 S1 Zn1 98.88(9)
C15 S2 Zn1 104.13(9)
C4 N1 N2 106.1(2)
C4 N1 Zn1 138.4(2)
N2 N1 Zn1 115.1(2)
N1 N2 C2 110.8(2)
N1 N2 C11 119.8(2)
C2 N2 C11 128.9(2)
C9 N3 N4 106.4(2)
C9 N3 Zn1 137.8(2)
N4 N3 Zn1 113.9(2)
C7 N4 N3 110.5(2)
C7 N4 C11 129.3(2)
N3 N4 C11 120.0(2)
C21 N5 C20 129.6(3)
N2 C2 C3 106.3(2)
N2 C2 C1 124.6(2)
C3 C2 C1 129.1(3)
C2 C3 C4 106.7(2)
N1 C4 C3 110.0(2)
N1 C4 C5 120.4(3)
C3 C4 C5 129.6(3)
N4 C7 C8 106.3(2)
N4 C7 C6 124.0(2)
C8 C7 C6 129.6(3)
C7 C8 C9 106.8(2)
N3 C9 C8 109.9(2)
N3 C9 C10 120.2(3)
C8 C9 C10 129.9(3)
N2 C11 N4 110.2(2)
N2 C11 C12 114.0(2)
N4 C11 C12 114.3(2)
C13 C12 C14 109.8(2)
C13 C12 C11 106.7(2)
C14 C12 C11 106.7(2)
C13 C12 S1 109.3(2)
C14 C12 S1 107.7(2)
C11 C12 S1 116.5(2)
C16 C15 C20 117.9(3)
C16 C15 S2 123.1(2)
C20 C15 S2 119.0(2)
C17 C16 C15 121.6(3)
C18 C17 C16 119.8(3)
C17 C18 C19 120.2(3)
C18 C19 C20 120.4(3)
C19 C20 C15 120.1(3)
C19 C20 N5 123.0(2)
C15 C20 N5 116.9(2)
O1 C21 N5 123.9(3)
O1 C21 C22 121.9(3)
N5 C21 C22 114.3(3)

loop_
_geom_bond_atom_site_label_1
_geom_bond_atom_site_label_2
_geom_bond_distance
Zn1 N1 2.054(2)
Zn1 N3 2.077(2)
Zn1 S2 2.2482(9)
Zn1 S1 2.2573(9)
S1 C12 1.854(3)
S2 C15 1.777(3)
N1 C4 1.336(3)
N1 N2 1.367(3)
N2 C2 1.367(3)
N2 C11 1.462(3)
N3 C9 1.333(3)
N3 N4 1.370(3)
N4 C7 1.370(3)
N4 C11 1.464(3)
N5 C21 1.360(4)
N5 C20 1.418(4)
C1 C2 1.487(4)
C2 C3 1.374(4)
C3 C4 1.396(4)
C4 C5 1.498(4)
C6 C7 1.491(4)
C7 C8 1.375(4)
C8 C9 1.400(4)
C9 C10 1.496(4)
C11 C12 1.563(4)
C12 C13 1.530(4)
C12 C14 1.531(4)
C15 C16 1.394(4)
C15 C20 1.410(4)
C16 C17 1.386(4)
C17 C18 1.379(4)
C18 C19 1.380(4)
C19 C20 1.395(4)
O1 C21 1.215(4)
C21 C22 1.508(4)
